data_1574011
loop_
_publ_author_name
'Michel, Maximilian'
'Endres, Lukas'
'Fantuzzi, Felipe'
'Krummenacher, Ivo'
'Braunschweig, Holger'

_publ_section_title
;
 Harnessing transient CAAC-stabilized mesitylborylenes for chalcogen
 activation.
;
_journal_issue 13
_journal_name_full 'Chemical science'
_journal_page_first 5632
_journal_page_last 5639
_journal_paper_doi 10.1039/d5sc00154d
_journal_volume 16
_journal_year 2025
_chemical_absolute_configuration unk
_chemical_formula_moiety 'C29 H42 B N Se, C4 H8 O'
_chemical_formula_sum 'C33 H50 B N O Se'
_chemical_formula_weight 566.51
_space_group_crystal_system orthorhombic
_space_group_IT_number 33
_space_group_name_Hall 'P 2c -2n'
_space_group_name_H-M_alt 'P n a 21'
_atom_sites_solution_hydrogens geom
_atom_sites_solution_primary dual
_atom_sites_solution_secondary difmap
_audit_creation_date 2024-05-23
_audit_creation_method 'CIF-fill 1.5c (K.Radacki, 2005-23)'
_audit_update_record
;
2024-10-18 deposited with the CCDC.	2025-02-24 downloaded from the CCDC.
;
_cell_angle_alpha 90
_cell_angle_beta 90
_cell_angle_gamma 90
_cell_formula_units_Z 4
_cell_length_a 14.23860(10)
_cell_length_b 14.04470(10)
_cell_length_c 15.38680(10)
_cell_measurement_reflns_used 45877
_cell_measurement_temperature 100(2)
_cell_measurement_theta_max 74.7090
_cell_measurement_theta_min 4.2130
_cell_volume 3077.00(4)
_computing_cell_refinement 'CrysAlisPro 1.171.41.112a (Rigaku OD, 2021)'
_computing_data_collection 'CrysAlisPro 1.171.41.112a (Rigaku OD, 2021)'
_computing_data_reduction 'CrysAlisPro 1.171.41.112a (Rigaku OD, 2021)'
_computing_molecular_graphics 'ShelXLe (Huebschle et all, 2011)'
_computing_publication_material 'SHELXL-2018/3 (Sheldrick, 2018)'
_computing_structure_refinement 'SHELXL-2018/3 (Sheldrick, 2018)'
_computing_structure_solution 'SHELXT 2018/2 (Sheldrick, 2018)''
_diffrn_ambient_environment N~2~
_diffrn_ambient_temperature 100(2)
_diffrn_detector HPA
_diffrn_detector_area_resol_mean 10.0
_diffrn_detector_type 'HyPix Arc150'
_diffrn_measured_fraction_theta_full 1.000
_diffrn_measured_fraction_theta_max 0.993
_diffrn_measurement_details
;
 List of Runs (angles in degrees, time in seconds):
 --------------------------------------------------------------------------
  1  \w    -97.00 -22.00   0.50    0.08    --  -69.46 126.00 -90.00  150
  2  \w    -96.00 -31.00   0.50    0.08    --  -76.38 114.00 -16.00  130
  3  \w    -80.00 -14.00   0.50    0.08    --  -60.08 114.00 -16.00  132
  4  \w    -89.00 -24.00   0.50    0.08    --  -69.46 114.00 -16.00  130
  5  \w    -92.00 -31.00   0.50    0.08    --  -76.38 112.00  30.00  122
  6  \w    -92.00 -31.00   0.50    0.08    --  -76.38 112.00  60.00  122
  7  \w    -97.00 -22.00   0.50    0.08    --  -69.46 126.00  90.00  150
  8  \w    -92.00 -31.00   0.50    0.08    --  -76.38 112.00 150.00  122
  9  \w    -92.00 -31.00   0.50    0.08    --  -76.38 112.00 -90.00  122
 10  \w    -92.00 -31.00   0.50    0.08    --  -76.38 112.00-120.00  122
 11  \w   -125.00 -91.00   0.50    0.08    --  -79.50 -61.00 -15.76   68
 12  \w   -126.00 -92.00   0.50    0.08    --  -79.50 -57.00-114.97   68
 13  \w   -125.00 -91.00   0.50    0.08    --  -79.50 -60.00  21.33   68
 14  \w   -121.00 -86.00   0.50    0.08    --  -74.00 -57.00  18.70   70
 15  \w   -121.00 -86.00   0.50    0.08    --  -74.00 -57.00  48.58   70
 16  \w   -120.00 -86.00   0.50    0.08    --  -74.00 -59.00 120.60   68
 17  \w   -117.00 -83.00   0.50    0.08    --  -70.00 -56.00 147.79   68
 18  \w   -125.00 -90.00   0.50    0.08    --  -78.00 -57.00 161.42   70
 19  \w   -127.00 -92.00   0.50    0.08    --  -79.50 -55.00  -2.53   70
 20  \w   -110.00 -75.00   0.50    0.08    --  -62.00 -51.00  70.53   70
 21  \w   -110.00 -75.00   0.50    0.08    --  -62.00 -51.00 -60.42   70
 22  \w   -118.00 -83.00   0.50    0.08    --  -70.00 -53.00-113.43   70
 23  \w   -122.00 -87.00   0.50    0.08    --  -74.00 -53.00 -88.70   70
 24  \w   -128.00 -93.00   0.50    0.08    --  -79.50 -50.00 -77.44   70
 25  \w    -91.00 -56.00   0.50    0.08    --  -42.00 -49.00  10.25   70
 26  \w   -115.00 -80.00   0.50    0.08    --  -66.00 -48.00 167.78   70
 27  \w   -129.00 -93.00   0.50    0.08    --  -79.50 -48.00  94.62   72
 28  \w   -120.00 -82.00   0.50    0.08    --  -70.00 -43.00 112.99   76
 29  \w   -128.00 -93.00   0.50    0.08    --  -79.50 -49.00  31.63   70
 30  \w   -124.00 -86.00   0.50    0.08    --  -74.00 -43.00  54.80   76
 31  \w    -99.00 -64.00   0.50    0.08    --  -50.00 -47.00 -41.14   70
 32  \w   -123.00 -87.00   0.50    0.08    --  -74.00 -46.00-144.44   72
 33  \w   -124.00 -86.00   0.50    0.08    --  -74.00 -42.00-164.05   76
 34  \w   -124.00 -86.00   0.50    0.08    --  -74.00 -42.00 -75.10   76
 35  \w   -130.00 -91.00   0.50    0.08    --  -79.50 -39.00 -53.49   78
 36  \w   -126.00 -93.00   0.50    0.08    --  -79.50-120.00  48.94   66
 37  \w   -126.00 -92.00   0.50    0.08    --  -79.50-123.00  87.43   68
 38  \w   -126.00 -93.00   0.50    0.08    --  -79.50-121.00 -32.20   66
 39  \w   -126.00 -93.00   0.50    0.08    --  -79.50-121.00-153.02   66
 40  \w     25.00  54.00   0.50    0.08    --   14.00  61.00  78.05   58
 41  \w     34.00  60.00   0.50    0.08    --   22.00  58.00 114.60   52
 42  \w     34.00  60.00   0.50    0.08    --   22.00  59.00  19.20   52
 43  \w     34.00  60.00   0.50    0.08    --   22.00  58.00 156.41   52
 44  \w     34.00  60.00   0.50    0.08    --   22.00  59.00 -20.81   52
 45  \w     30.00  56.00   0.50    0.08    --   18.00  60.00 -63.93   52
 46  \w     34.00  60.00   0.50    0.08    --   22.00  57.00-102.32   52
 47  \w     30.00  56.00   0.50    0.08    --   18.00  60.00-160.33   52
 48  \w     52.00  87.00   0.50    0.08    --   38.00  50.00-143.21   70
 49  \w     60.00  95.00   0.50    0.08    --   46.00  50.00 -76.30   70
 50  \w     29.00  79.00   0.50    0.08    --   71.20 -95.00  90.00  100
 51  \w     32.00  98.00   0.50    0.08    --   78.00-115.00 -75.54  132
 52  \w     39.00  97.00   0.50    0.08    --   84.40-114.00-107.00  116
 53  \w     31.00  93.00   0.50    0.08    --   76.43-112.00-150.00  124
 54  \w     26.00  91.00   0.50    0.08    --   71.20-114.00-107.00  130
 55  \w     31.00  96.00   0.50    0.08    --   76.43-114.00-107.00  130
 56  \w     13.00  78.00   0.50    0.08    --   58.34-114.00-107.00  130
 57  \w     39.00  93.00   0.50    0.08    --   84.40-112.00 -60.00  108
 58  \w     42.00  92.00   0.50    0.08    --   84.40 -95.00   0.00  100
 59  \w     31.00  75.00   0.50    0.08    --   76.43-112.00  30.00   88
 60  \w     42.00  92.00   0.50    0.08    --   84.40 -95.00  60.00  100
 61  \w     42.00  92.00   0.50    0.08    --   84.40 -95.00  30.00  100
 62  \w     42.00  92.00   0.50    0.08    --   84.40 -95.00  90.00  100
 63  \w     34.00  84.00   0.50    0.08    --   76.43 -95.00 120.00  100
 64  \w     42.00  92.00   0.50    0.08    --   84.40 -95.00 150.00  100
 65  \w     42.00  92.00   0.50    0.08    --   84.40 -95.00 120.00  100
 66  \w     42.00  92.00   0.50    0.08    --   84.40 -95.00 -30.00  100
 67  \w     34.00  84.00   0.50    0.08    --   76.43 -95.00 -60.00  100
 68  \w     42.00  92.00   0.50    0.08    --   84.40 -95.00 -60.00  100
 69  \w     42.00  92.00   0.50    0.08    --   84.40 -95.00-150.00  100
 70  \w     48.00 135.00   0.50    0.08    --   84.40  15.00 -90.00  174
 71  \w     48.00 135.00   0.50    0.08    --   84.40  15.00-150.00  174
 72  \w     48.00 135.00   0.50    0.08    --   84.40  15.00 120.00  174
;
_diffrn_measurement_device 'four-circle diffractometer'
_diffrn_measurement_device_type 'Rigaku XtaLAB Synergy-R'
_diffrn_measurement_method '\w scans'
_diffrn_orient_matrix_type
;
 CrysAlisPro convention (1999,Acta A55,543-557)
;
_diffrn_orient_matrix_UB_11 0.0906478000
_diffrn_orient_matrix_UB_12 0.0320380000
_diffrn_orient_matrix_UB_13 -0.0462576000
_diffrn_orient_matrix_UB_21 0.0393336000
_diffrn_orient_matrix_UB_22 0.0367279000
_diffrn_orient_matrix_UB_23 0.0869790000
_diffrn_orient_matrix_UB_31 0.0441166000
_diffrn_orient_matrix_UB_32 -0.0983420000
_diffrn_orient_matrix_UB_33 0.0174224000
_diffrn_radiation_monochromator 'multi-layer mirror'
_diffrn_radiation_probe x-ray
_diffrn_radiation_type CuK\a
_diffrn_radiation_wavelength 1.54184
_diffrn_radiation_xray_symbol K-L~2,3~
_diffrn_reflns_av_R_equivalents 0.0715
_diffrn_reflns_av_unetI/netI 0.0277
_diffrn_reflns_Laue_measured_fraction_full 1.000
_diffrn_reflns_Laue_measured_fraction_max 0.993
_diffrn_reflns_limit_h_max 17
_diffrn_reflns_limit_h_min -17
_diffrn_reflns_limit_k_max 15
_diffrn_reflns_limit_k_min -17
_diffrn_reflns_limit_l_max 18
_diffrn_reflns_limit_l_min -19
_diffrn_reflns_number 76743
_diffrn_reflns_point_group_measured_fraction_full 0.999
_diffrn_reflns_point_group_measured_fraction_max 0.983
_diffrn_reflns_theta_full 67.684
_diffrn_reflns_theta_max 74.851
_diffrn_reflns_theta_min 4.262
_diffrn_source 'rotating-anode X-ray tube'
_diffrn_source_type 'PhotonJet-R X-ray Source'
_exptl_absorpt_coefficient_mu 1.822
_exptl_absorpt_correction_T_max 1.00000
_exptl_absorpt_correction_T_min 0.39780
_exptl_absorpt_correction_type multi-scan
_exptl_absorpt_process_details
;
 CrysAlisPro 1.171.41.112a (Rigaku Oxford Diffraction, 2021) Empirical 
 absorption correction using spherical harmonics, implemented in SCALE3 
 ABSPACK scaling algorithm.
;
_exptl_crystal_colour red
_exptl_crystal_density_diffrn 1.223
_exptl_crystal_description needle
_exptl_crystal_F_000 1208
_exptl_crystal_preparation
;
 For data collection the crystal was immersed in a film of perfluoropolyether 
 oil, mounted on a polyimide loop and transferred to stream of cold nitrogen 
 (Oxford Cryostream 800).
;
_exptl_crystal_size_max 0.600
_exptl_crystal_size_mid 0.070
_exptl_crystal_size_min 0.040
_refine_diff_density_max 0.340
_refine_diff_density_min -0.582
_refine_diff_density_rms 0.058
_refine_ls_abs_structure_details
;
 Flack x determined using 2656 quotients [(I+)-(I-)]/[(I+)+(I-)] (Parsons, 
 Flack and Wagner, Acta Cryst. B69 (2013) 249-259).
;
_refine_ls_abs_structure_Flack 0.002(13)
_refine_ls_extinction_method none
_refine_ls_goodness_of_fit_ref 1.108
_refine_ls_hydrogen_treatment constr
_refine_ls_matrix_type full
_refine_ls_number_parameters 391
_refine_ls_number_reflns 6208
_refine_ls_number_restraints 211
_refine_ls_restrained_S_all 1.092
_refine_ls_R_factor_all 0.0371
_refine_ls_R_factor_gt 0.0350
_refine_ls_shift/su_max 0.006
_refine_ls_shift/su_mean 0.000
_refine_ls_structure_factor_coef Fsqd
_refine_ls_weighting_details
;
 w=1/[\s^2^(Fo^2^)+(0.0589P)^2^+1.0579P] where P=(Fo^2^+2Fc^2^)/3
;
_refine_ls_weighting_scheme calc
_refine_ls_wR_factor_gt 0.0950
_refine_ls_wR_factor_ref 0.0964
_reflns_Friedel_coverage 0.907
_reflns_Friedel_fraction_full 0.998
_reflns_Friedel_fraction_max 0.973
_reflns_number_gt 5880
_reflns_number_total 6208
_reflns_threshold_expression 'I > 2\s(I)'
_cod_data_source_file d5sc00154d2.cif
_cod_data_source_block 1-Se
_cod_depositor_comments 'Adding full bibliography for 1574010--1574019.cif.'
_cod_database_code 1574011
_shelx_shelxl_version_number 2018/3
_shelx_space_group_comment
;
 The symmetry employed for this shelxl refinement is uniquely defined by the 
 following loop, which should always be used as a source of symmetry 
 information in preference to the above space-group names. They are only 
 intended as comments.
;
_shelx_estimated_absorpt_t_min 0.408
_shelx_estimated_absorpt_t_max 0.931

loop_
_space_group_symop_operation_xyz
'x, y, z'
'-x, -y, z+1/2'
'x+1/2, -y+1/2, z'
'-x+1/2, y+1/2, z+1/2'

loop_
_atom_site_label
_atom_site_type_symbol
_atom_site_fract_x
_atom_site_fract_y
_atom_site_fract_z
_atom_site_U_iso_or_equiv
_atom_site_adp_type
_atom_site_occupancy
_atom_site_site_symmetry_order
_atom_site_calc_flag
_atom_site_refinement_flags_posn
_atom_site_refinement_flags_adp
_atom_site_refinement_flags_occupancy
_atom_site_disorder_assembly
_atom_site_disorder_group
B1_1 B 0.0035(3) 0.5046(3) 0.5639(3) 0.0205(8) Uani 1 1 d . . . . .
Se2_1 Se -0.05744(2) 0.59445(2) 0.63497(4) 0.02162(12) Uani 1 1 d . . . . .
C1_2 C -0.0460(3) 0.5512(3) 0.3971(2) 0.0227(8) Uani 1 1 d . . . . .
C2_2 C 0.0240(3) 0.5561(3) 0.4731(2) 0.0196(7) Uani 1 1 d . . . . .
N3_2 N 0.0935(2) 0.6141(2) 0.45201(19) 0.0189(6) Uani 1 1 d . . . . .
C4_2 C 0.0702(3) 0.6780(3) 0.3744(3) 0.0244(8) Uani 1 1 d . . . . .
C5_2 C 0.0010(3) 0.6138(3) 0.3273(3) 0.0253(8) Uani 1 1 d . . . . .
H5A_2 H 0.034152 0.573657 0.284196 0.030 Uiso 1 1 calc R U . . .
H5B_2 H -0.046680 0.652475 0.296469 0.030 Uiso 1 1 calc R U . . .
C6_2 C -0.1452(3) 0.5864(3) 0.4187(3) 0.0290(9) Uani 1 1 d . . . . .
H6A_2 H -0.184789 0.582072 0.366791 0.044 Uiso 1 1 calc R U . . .
H6B_2 H -0.142266 0.652717 0.438281 0.044 Uiso 1 1 calc R U . . .
H6C_2 H -0.171985 0.546789 0.464973 0.044 Uiso 1 1 calc R U . . .
C7_2 C -0.0494(3) 0.4471(3) 0.3667(3) 0.0279(9) Uani 1 1 d . . . . .
H7A_2 H -0.088045 0.442407 0.314207 0.042 Uiso 1 1 calc R U . . .
H7B_2 H -0.076794 0.407523 0.412671 0.042 Uiso 1 1 calc R U . . .
H7C_2 H 0.014378 0.425000 0.353978 0.042 Uiso 1 1 calc R U . . .
C8_2 C 0.0220(3) 0.7681(3) 0.4078(3) 0.0291(9) Uani 1 1 d . . . . .
H8A_2 H -0.004859 0.803194 0.358680 0.044 Uiso 1 1 calc R U . . .
H8B_2 H 0.068156 0.808254 0.437616 0.044 Uiso 1 1 calc R U . . .
H8C_2 H -0.028066 0.750564 0.448394 0.044 Uiso 1 1 calc R U . . .
C9_2 C 0.1569(3) 0.7037(3) 0.3217(3) 0.0313(9) Uani 1 1 d . . . . .
H9A_2 H 0.138641 0.744367 0.272736 0.047 Uiso 1 1 calc R U . . .
H9B_2 H 0.186327 0.645477 0.299618 0.047 Uiso 1 1 calc R U . . .
H9C_2 H 0.201575 0.737962 0.358711 0.047 Uiso 1 1 calc R U . . .
C1_3 C 0.1446(3) 0.7492(3) 0.5985(3) 0.0202(8) Uani 1 1 d . . . . .
H1_3 H 0.080309 0.737653 0.574647 0.024 Uiso 1 1 calc R U . . .
C2_3 C 0.1409(3) 0.7374(3) 0.6968(3) 0.0279(9) Uani 1 1 d . . . . .
H2A_3 H 0.122841 0.671899 0.711015 0.042 Uiso 1 1 calc R U . . .
H2B_3 H 0.094594 0.781638 0.721055 0.042 Uiso 1 1 calc R U . . .
H2C_3 H 0.202868 0.751073 0.721531 0.042 Uiso 1 1 calc R U . . .
C3_3 C 0.1735(3) 0.8520(3) 0.5762(3) 0.0268(8) Uani 1 1 d . . . . .
H3A_3 H 0.182667 0.857769 0.513329 0.040 Uiso 1 1 calc R U . . .
H3B_3 H 0.232254 0.867598 0.606235 0.040 Uiso 1 1 calc R U . . .
H3C_3 H 0.124071 0.895923 0.594965 0.040 Uiso 1 1 calc R U . . .
C1_4 C 0.1870(3) 0.6138(3) 0.4915(2) 0.0199(7) Uani 1 1 d . . . . .
C2_4 C 0.2522(3) 0.5492(3) 0.4559(2) 0.0215(7) Uani 1 1 d . . . . .
C3_4 C 0.3428(3) 0.5486(3) 0.4900(3) 0.0254(8) Uani 1 1 d . . . . .
H3_4 H 0.387786 0.505240 0.467427 0.030 Uiso 1 1 calc R U . . .
C4_4 C 0.3686(3) 0.6105(3) 0.5564(3) 0.0259(8) Uani 1 1 d . . . . .
H4_4 H 0.430338 0.608492 0.579715 0.031 Uiso 1 1 calc R U . . .
C5_4 C 0.3038(3) 0.6748(3) 0.5884(3) 0.0240(8) Uani 1 1 d . . . . .
H5_4 H 0.322696 0.718403 0.632281 0.029 Uiso 1 1 calc R U . . .
C6_4 C 0.2112(3) 0.6776(2) 0.5580(2) 0.0195(7) Uani 1 1 d . . . . .
C1_5 C 0.0128(3) 0.3947(2) 0.5869(2) 0.0206(7) Uani 1 1 d . . . . .
C2_5 C -0.0651(3) 0.3323(3) 0.5828(2) 0.0235(8) Uani 1 1 d . . . . .
C3_5 C -0.0532(3) 0.2353(3) 0.6012(3) 0.0290(9) Uani 1 1 d . . . . .
H3_5 H -0.105467 0.193789 0.595146 0.035 Uiso 1 1 calc R U . . .
C4_5 C 0.0318(3) 0.1980(3) 0.6279(3) 0.0309(8) Uani 1 1 d . . . . .
C5_5 C 0.1063(3) 0.2609(2) 0.6386(3) 0.0272(7) Uani 1 1 d . . . . .
H5_5 H 0.164730 0.237156 0.659176 0.033 Uiso 1 1 calc R U . . .
C6_5 C 0.0980(3) 0.3578(3) 0.6201(2) 0.0230(8) Uani 1 1 d . . . . .
C7_5 C -0.1640(3) 0.3660(3) 0.5635(3) 0.0313(9) Uani 1 1 d . . . . .
H7A_5 H -0.205824 0.310852 0.558598 0.047 Uiso 1 1 calc R U . . .
H7B_5 H -0.164401 0.401570 0.508684 0.047 Uiso 1 1 calc R U . . .
H7C_5 H -0.185717 0.407362 0.610666 0.047 Uiso 1 1 calc R U . . .
C8_5 C 0.0424(4) 0.0921(3) 0.6442(6) 0.0451(14) Uani 1 1 d . . . . .
H8A_5 H 0.108785 0.074349 0.639328 0.068 Uiso 1 1 calc R U . . .
H8B_5 H 0.005683 0.056667 0.601192 0.068 Uiso 1 1 calc R U . . .
H8C_5 H 0.019716 0.076890 0.702721 0.068 Uiso 1 1 calc R U . . .
C9_5 C 0.1792(2) 0.4226(3) 0.6416(4) 0.0265(8) Uani 1 1 d . . . . .
H9A_5 H 0.226594 0.386934 0.674380 0.040 Uiso 1 1 calc R U . . .
H9B_5 H 0.156634 0.476075 0.676806 0.040 Uiso 1 1 calc R U . . .
H9C_5 H 0.206984 0.446771 0.587749 0.040 Uiso 1 1 calc R U . . .
C1_6 C 0.2301(3) 0.4803(3) 0.3819(3) 0.0272(8) Uani 1 1 d . . . . .
H1_6 H 0.167385 0.497928 0.357412 0.033 Uiso 1 1 calc R U . . .
C2_6 C 0.2242(3) 0.3773(3) 0.4148(3) 0.0354(10) Uani 1 1 d . . . . .
H2A_6 H 0.210692 0.334677 0.365911 0.053 Uiso 1 1 calc R U . . .
H2B_6 H 0.173995 0.372085 0.458097 0.053 Uiso 1 1 calc R U . . .
H2C_6 H 0.284193 0.359241 0.441333 0.053 Uiso 1 1 calc R U . . .
C3_6 C 0.3029(3) 0.4876(3) 0.3087(3) 0.0341(9) Uani 1 1 d . . . . .
H3A_6 H 0.280448 0.452472 0.257729 0.051 Uiso 1 1 calc R U . . .
H3B_6 H 0.362607 0.460408 0.328331 0.051 Uiso 1 1 calc R U . . .
H3C_6 H 0.312130 0.554659 0.293196 0.051 Uiso 1 1 calc R U . . .
O1_11 O 0.5272(10) 0.4125(12) 0.4232(10) 0.036(2) Uani 0.71(5) 1 d . U P A 1
C1_11 C 0.6197(8) 0.4521(11) 0.4044(12) 0.040(2) Uani 0.71(5) 1 d . U P A 1
H1A_11 H 0.658425 0.453550 0.457851 0.048 Uiso 0.71(5) 1 calc R U P A 1
H1B_11 H 0.613616 0.518009 0.382199 0.048 Uiso 0.71(5) 1 calc R U P A 1
C2_11 C 0.6665(13) 0.3878(12) 0.3350(12) 0.035(2) Uani 0.71(5) 1 d . U P A 1
H2A_11 H 0.694229 0.425638 0.287138 0.042 Uiso 0.71(5) 1 calc R U P A 1
H2B_11 H 0.715401 0.346270 0.360670 0.042 Uiso 0.71(5) 1 calc R U P A 1
C3_11 C 0.5810(15) 0.3301(16) 0.3042(17) 0.031(2) Uani 0.71(5) 1 d . U P A 1
H3A_11 H 0.546775 0.363309 0.257088 0.037 Uiso 0.71(5) 1 calc R U P A 1
H3B_11 H 0.599405 0.265799 0.284037 0.037 Uiso 0.71(5) 1 calc R U P A 1
C4_11 C 0.5232(15) 0.3253(16) 0.3865(18) 0.031(2) Uani 0.71(5) 1 d . U P A 1
H4A_11 H 0.457331 0.308301 0.372886 0.037 Uiso 0.71(5) 1 calc R U P A 1
H4B_11 H 0.549125 0.276813 0.426547 0.037 Uiso 0.71(5) 1 calc R U P A 1
O1_12 O 0.534(3) 0.429(3) 0.410(2) 0.036(3) Uani 0.29(5) 1 d . U P A 2
C1_12 C 0.613(2) 0.469(2) 0.378(3) 0.040(3) Uani 0.29(5) 1 d . U P A 2
H1A_12 H 0.655470 0.487694 0.426634 0.048 Uiso 0.29(5) 1 calc R U P A 2
H1B_12 H 0.597093 0.527235 0.345040 0.048 Uiso 0.29(5) 1 calc R U P A 2
C2_12 C 0.659(4) 0.403(3) 0.324(3) 0.035(3) Uani 0.29(5) 1 d . U P A 2
H2A_12 H 0.715948 0.378713 0.353062 0.042 Uiso 0.29(5) 1 calc R U P A 2
H2B_12 H 0.678766 0.435433 0.269415 0.042 Uiso 0.29(5) 1 calc R U P A 2
C3_12 C 0.592(4) 0.319(4) 0.302(5) 0.029(3) Uani 0.29(5) 1 d . U P A 2
H3A_12 H 0.552731 0.333673 0.250299 0.035 Uiso 0.29(5) 1 calc R U P A 2
H3B_12 H 0.626907 0.259601 0.291950 0.035 Uiso 0.29(5) 1 calc R U P A 2
C4_12 C 0.533(4) 0.314(4) 0.384(5) 0.031(3) Uani 0.29(5) 1 d . U P A 2
H4A_12 H 0.562525 0.273842 0.428964 0.038 Uiso 0.29(5) 1 calc R U P A 2
H4B_12 H 0.468455 0.290974 0.371955 0.038 Uiso 0.29(5) 1 calc R U P A 2

loop_
_atom_site_aniso_label
_atom_site_aniso_U_11
_atom_site_aniso_U_22
_atom_site_aniso_U_33
_atom_site_aniso_U_23
_atom_site_aniso_U_13
_atom_site_aniso_U_12
B1_1 0.0177(18) 0.023(2) 0.0204(19) 0.0001(15) -0.0049(14) -0.0027(16)
Se2_1 0.02118(18) 0.02257(19) 0.02112(18) -0.0022(2) 0.00172(19) 0.00247(13)
C1_2 0.0247(19) 0.0248(19) 0.0186(17) -0.0022(15) -0.0030(14) 0.0005(14)
C2_2 0.0197(17) 0.0173(17) 0.0220(18) -0.0020(14) 0.0012(14) 0.0011(14)
N3_2 0.0194(15) 0.0200(15) 0.0174(14) -0.0002(12) -0.0004(12) 0.0004(12)
C4_2 0.026(2) 0.0234(18) 0.0233(18) 0.0022(15) -0.0018(15) 0.0000(15)
C5_2 0.030(2) 0.028(2) 0.0181(17) 0.0009(15) -0.0035(15) -0.0019(16)
C6_2 0.024(2) 0.035(2) 0.028(2) -0.0002(17) -0.0029(16) 0.0006(16)
C7_2 0.034(2) 0.029(2) 0.0207(19) -0.0065(16) -0.0011(15) -0.0054(16)
C8_2 0.036(2) 0.023(2) 0.028(2) 0.0015(16) -0.0080(17) 0.0022(17)
C9_2 0.033(2) 0.035(2) 0.0256(19) 0.0090(17) -0.0009(17) -0.0077(17)
C1_3 0.0204(19) 0.0177(16) 0.0226(17) -0.0033(14) -0.0021(15) -0.0014(15)
C2_3 0.028(2) 0.035(2) 0.0209(19) -0.0040(17) 0.0002(16) -0.0015(17)
C3_3 0.029(2) 0.0186(18) 0.033(2) -0.0008(15) -0.0014(16) 0.0004(15)
C1_4 0.0189(17) 0.0205(17) 0.0201(17) 0.0015(14) -0.0002(13) -0.0027(14)
C2_4 0.0235(17) 0.0190(18) 0.0219(17) 0.0000(13) 0.0034(14) -0.0019(14)
C3_4 0.0208(19) 0.0247(19) 0.0305(19) 0.0010(16) 0.0051(15) 0.0003(15)
C4_4 0.0220(19) 0.0254(19) 0.030(2) 0.0037(16) -0.0001(15) 0.0006(15)
C5_4 0.0234(19) 0.0221(18) 0.0264(19) 0.0011(15) -0.0017(15) -0.0034(15)
C6_4 0.0231(18) 0.0161(16) 0.0195(17) 0.0022(13) 0.0002(13) 0.0003(14)
C1_5 0.0219(19) 0.0222(18) 0.0176(18) -0.0003(13) 0.0048(14) 0.0007(14)
C2_5 0.029(2) 0.0239(19) 0.0175(18) 0.0002(14) 0.0041(14) -0.0010(15)
C3_5 0.039(2) 0.023(2) 0.0251(17) -0.0015(16) 0.0021(16) -0.0060(16)
C4_5 0.048(2) 0.0214(17) 0.0234(19) -0.0014(19) -0.001(2) 0.0040(15)
C5_5 0.0343(18) 0.0259(17) 0.0214(15) 0.002(2) 0.005(2) 0.0067(14)
C6_5 0.0255(17) 0.0240(17) 0.020(2) -0.0006(13) 0.0061(14) 0.0065(14)
C7_5 0.026(2) 0.030(2) 0.038(2) 0.0035(18) 0.0029(17) -0.0070(17)
C8_5 0.071(3) 0.0223(19) 0.042(4) 0.001(2) -0.011(3) 0.0030(19)
C9_5 0.0205(15) 0.0318(18) 0.027(2) 0.004(2) -0.0026(19) 0.0043(13)
C1_6 0.028(2) 0.0265(19) 0.0271(19) -0.0061(16) 0.0066(16) -0.0007(16)
C2_6 0.046(3) 0.024(2) 0.036(2) -0.0081(18) 0.012(2) -0.0050(19)
C3_6 0.040(2) 0.034(2) 0.028(2) -0.0061(18) 0.0128(18) 0.0022(18)
O1_11 0.032(3) 0.036(5) 0.041(4) -0.006(3) 0.008(3) 0.006(3)
C1_11 0.035(3) 0.039(5) 0.045(5) -0.010(4) -0.004(4) 0.002(3)
C2_11 0.030(4) 0.032(5) 0.043(5) -0.004(4) 0.001(4) -0.001(4)
C3_11 0.030(6) 0.032(5) 0.029(3) -0.006(4) 0.000(4) 0.001(4)
C4_11 0.028(5) 0.035(5) 0.029(3) -0.003(4) 0.003(4) 0.004(4)
O1_12 0.035(5) 0.035(7) 0.039(7) -0.008(6) 0.003(5) 0.006(5)
C1_12 0.038(6) 0.038(7) 0.044(7) -0.006(6) 0.001(6) -0.003(5)
C2_12 0.031(6) 0.036(7) 0.038(7) -0.004(6) -0.003(6) -0.002(6)
C3_12 0.025(7) 0.032(7) 0.031(6) -0.001(6) 0.004(6) 0.003(6)
C4_12 0.029(7) 0.034(7) 0.031(6) -0.009(6) 0.001(6) 0.002(6)

loop_
_atom_type_symbol
_atom_type_description
_atom_type_scat_dispersion_real
_atom_type_scat_dispersion_imag
_atom_type_scat_source
C C 0.0181 0.0091 'International Tables Vol C Tables 4.2.6.8 and 6.1.1.4'
H H 0.0000 0.0000 'International Tables Vol C Tables 4.2.6.8 and 6.1.1.4'
B B 0.0090 0.0039 'International Tables Vol C Tables 4.2.6.8 and 6.1.1.4'
N N 0.0311 0.0180 'International Tables Vol C Tables 4.2.6.8 and 6.1.1.4'
O O 0.0492 0.0322 'International Tables Vol C Tables 4.2.6.8 and 6.1.1.4'
Se Se -0.7943 1.1372 'International Tables Vol C Tables 4.2.6.8 and 6.1.1.4'

loop_
_exptl_crystal_face_index_h
_exptl_crystal_face_index_k
_exptl_crystal_face_index_l
_exptl_crystal_face_perp_dist
1 -2 0 0.0281
0 0 1 0.3091
-2 -1 2 0.1969
2 1 -2 0.1625
-1 1 0 0.0399
1 -1 0 0.0181
1 0 0 0.0119
2 1 0 0.0064
-2 -1 0 0.0331
1 1 0 0.0087

loop_
_geom_angle_atom_site_label_1
_geom_angle_atom_site_label_2
_geom_angle_atom_site_label_3
_geom_angle
_geom_angle_site_symmetry_1
_geom_angle_site_symmetry_3
_geom_angle_publ_flag
C1_5 B1_1 C2_2 128.2(3) . . ?
C1_5 B1_1 Se2_1 124.1(3) . . ?
C2_2 B1_1 Se2_1 106.8(3) . . ?
C6_2 C1_2 C7_2 110.1(3) . . ?
C6_2 C1_2 C2_2 114.7(3) . . ?
C7_2 C1_2 C2_2 107.1(3) . . ?
C6_2 C1_2 C5_2 111.6(3) . . ?
C7_2 C1_2 C5_2 110.1(3) . . ?
C2_2 C1_2 C5_2 102.9(3) . . ?
N3_2 C2_2 C1_2 109.0(3) . . ?
N3_2 C2_2 B1_1 129.0(3) . . ?
C1_2 C2_2 B1_1 121.7(3) . . ?
C2_2 N3_2 C1_4 125.2(3) . . ?
C2_2 N3_2 C4_2 113.0(3) . . ?
C1_4 N3_2 C4_2 121.5(3) . . ?
C5_2 C4_2 C9_2 114.4(3) . . ?
C5_2 C4_2 C8_2 111.1(3) . . ?
C9_2 C4_2 C8_2 110.3(3) . . ?
C5_2 C4_2 N3_2 99.5(3) . . ?
C9_2 C4_2 N3_2 112.3(3) . . ?
C8_2 C4_2 N3_2 108.7(3) . . ?
C4_2 C5_2 C1_2 106.7(3) . . ?
C4_2 C5_2 H5A_2 110.4 . . ?
C1_2 C5_2 H5A_2 110.4 . . ?
C4_2 C5_2 H5B_2 110.4 . . ?
C1_2 C5_2 H5B_2 110.4 . . ?
H5A_2 C5_2 H5B_2 108.6 . . ?
C1_2 C6_2 H6A_2 109.5 . . ?
C1_2 C6_2 H6B_2 109.5 . . ?
H6A_2 C6_2 H6B_2 109.5 . . ?
C1_2 C6_2 H6C_2 109.5 . . ?
H6A_2 C6_2 H6C_2 109.5 . . ?
H6B_2 C6_2 H6C_2 109.5 . . ?
C1_2 C7_2 H7A_2 109.5 . . ?
C1_2 C7_2 H7B_2 109.5 . . ?
H7A_2 C7_2 H7B_2 109.5 . . ?
C1_2 C7_2 H7C_2 109.5 . . ?
H7A_2 C7_2 H7C_2 109.5 . . ?
H7B_2 C7_2 H7C_2 109.5 . . ?
C4_2 C8_2 H8A_2 109.5 . . ?
C4_2 C8_2 H8B_2 109.5 . . ?
H8A_2 C8_2 H8B_2 109.5 . . ?
C4_2 C8_2 H8C_2 109.5 . . ?
H8A_2 C8_2 H8C_2 109.5 . . ?
H8B_2 C8_2 H8C_2 109.5 . . ?
C4_2 C9_2 H9A_2 109.5 . . ?
C4_2 C9_2 H9B_2 109.5 . . ?
H9A_2 C9_2 H9B_2 109.5 . . ?
C4_2 C9_2 H9C_2 109.5 . . ?
H9A_2 C9_2 H9C_2 109.5 . . ?
H9B_2 C9_2 H9C_2 109.5 . . ?
C6_4 C1_3 C2_3 111.0(4) . . ?
C6_4 C1_3 C3_3 111.3(3) . . ?
C2_3 C1_3 C3_3 109.4(3) . . ?
C6_4 C1_3 H1_3 108.4 . . ?
C2_3 C1_3 H1_3 108.4 . . ?
C3_3 C1_3 H1_3 108.4 . . ?
C1_3 C2_3 H2A_3 109.5 . . ?
C1_3 C2_3 H2B_3 109.5 . . ?
H2A_3 C2_3 H2B_3 109.5 . . ?
C1_3 C2_3 H2C_3 109.5 . . ?
H2A_3 C2_3 H2C_3 109.5 . . ?
H2B_3 C2_3 H2C_3 109.5 . . ?
C1_3 C3_3 H3A_3 109.5 . . ?
C1_3 C3_3 H3B_3 109.5 . . ?
H3A_3 C3_3 H3B_3 109.5 . . ?
C1_3 C3_3 H3C_3 109.5 . . ?
H3A_3 C3_3 H3C_3 109.5 . . ?
H3B_3 C3_3 H3C_3 109.5 . . ?
C6_4 C1_4 C2_4 122.2(3) . . ?
C6_4 C1_4 N3_2 121.7(3) . . ?
C2_4 C1_4 N3_2 116.1(3) . . ?
C3_4 C2_4 C1_4 117.9(3) . . ?
C3_4 C2_4 C1_6 117.9(3) . . ?
C1_4 C2_4 C1_6 124.2(3) . . ?
C4_4 C3_4 C2_4 121.2(4) . . ?
C4_4 C3_4 H3_4 119.4 . . ?
C2_4 C3_4 H3_4 119.4 . . ?
C5_4 C4_4 C3_4 119.6(4) . . ?
C5_4 C4_4 H4_4 120.2 . . ?
C3_4 C4_4 H4_4 120.2 . . ?
C4_4 C5_4 C6_4 121.9(4) . . ?
C4_4 C5_4 H5_4 119.1 . . ?
C6_4 C5_4 H5_4 119.1 . . ?
C5_4 C6_4 C1_4 117.2(3) . . ?
C5_4 C6_4 C1_3 118.1(3) . . ?
C1_4 C6_4 C1_3 124.7(3) . . ?
C6_5 C1_5 C2_5 117.5(3) . . ?
C6_5 C1_5 B1_1 120.6(3) . . ?
C2_5 C1_5 B1_1 121.7(3) . . ?
C3_5 C2_5 C1_5 119.9(4) . . ?
C3_5 C2_5 C7_5 117.1(4) . . ?
C1_5 C2_5 C7_5 123.0(3) . . ?
C4_5 C3_5 C2_5 122.3(4) . . ?
C4_5 C3_5 H3_5 118.9 . . ?
C2_5 C3_5 H3_5 118.9 . . ?
C3_5 C4_5 C5_5 117.6(3) . . ?
C3_5 C4_5 C8_5 120.6(4) . . ?
C5_5 C4_5 C8_5 121.8(4) . . ?
C4_5 C5_5 C6_5 122.0(4) . . ?
C4_5 C5_5 H5_5 119.0 . . ?
C6_5 C5_5 H5_5 119.0 . . ?
C5_5 C6_5 C1_5 120.3(4) . . ?
C5_5 C6_5 C9_5 118.6(3) . . ?
C1_5 C6_5 C9_5 121.0(3) . . ?
C2_5 C7_5 H7A_5 109.5 . . ?
C2_5 C7_5 H7B_5 109.5 . . ?
H7A_5 C7_5 H7B_5 109.5 . . ?
C2_5 C7_5 H7C_5 109.5 . . ?
H7A_5 C7_5 H7C_5 109.5 . . ?
H7B_5 C7_5 H7C_5 109.5 . . ?
C4_5 C8_5 H8A_5 109.5 . . ?
C4_5 C8_5 H8B_5 109.5 . . ?
H8A_5 C8_5 H8B_5 109.5 . . ?
C4_5 C8_5 H8C_5 109.5 . . ?
H8A_5 C8_5 H8C_5 109.5 . . ?
H8B_5 C8_5 H8C_5 109.5 . . ?
C6_5 C9_5 H9A_5 109.5 . . ?
C6_5 C9_5 H9B_5 109.5 . . ?
H9A_5 C9_5 H9B_5 109.5 . . ?
C6_5 C9_5 H9C_5 109.5 . . ?
H9A_5 C9_5 H9C_5 109.5 . . ?
H9B_5 C9_5 H9C_5 109.5 . . ?
C2_4 C1_6 C3_6 111.4(3) . . ?
C2_4 C1_6 C2_6 111.3(3) . . ?
C3_6 C1_6 C2_6 110.0(3) . . ?
C2_4 C1_6 H1_6 108.0 . . ?
C3_6 C1_6 H1_6 108.0 . . ?
C2_6 C1_6 H1_6 108.0 . . ?
C1_6 C2_6 H2A_6 109.5 . . ?
C1_6 C2_6 H2B_6 109.5 . . ?
H2A_6 C2_6 H2B_6 109.5 . . ?
C1_6 C2_6 H2C_6 109.5 . . ?
H2A_6 C2_6 H2C_6 109.5 . . ?
H2B_6 C2_6 H2C_6 109.5 . . ?
C1_6 C3_6 H3A_6 109.5 . . ?
C1_6 C3_6 H3B_6 109.5 . . ?
H3A_6 C3_6 H3B_6 109.5 . . ?
C1_6 C3_6 H3C_6 109.5 . . ?
H3A_6 C3_6 H3C_6 109.5 . . ?
H3B_6 C3_6 H3C_6 109.5 . . ?
C4_11 O1_11 C1_11 107.6(12) . . ?
O1_11 C1_11 C2_11 107.6(10) . . ?
O1_11 C1_11 H1A_11 110.2 . . ?
C2_11 C1_11 H1A_11 110.2 . . ?
O1_11 C1_11 H1B_11 110.2 . . ?
C2_11 C1_11 H1B_11 110.2 . . ?
H1A_11 C1_11 H1B_11 108.5 . . ?
C3_11 C2_11 C1_11 100.3(13) . . ?
C3_11 C2_11 H2A_11 111.7 . . ?
C1_11 C2_11 H2A_11 111.7 . . ?
C3_11 C2_11 H2B_11 111.7 . . ?
C1_11 C2_11 H2B_11 111.7 . . ?
H2A_11 C2_11 H2B_11 109.5 . . ?
C4_11 C3_11 C2_11 101.3(16) . . ?
C4_11 C3_11 H3A_11 111.5 . . ?
C2_11 C3_11 H3A_11 111.5 . . ?
C4_11 C3_11 H3B_11 111.5 . . ?
C2_11 C3_11 H3B_11 111.5 . . ?
H3A_11 C3_11 H3B_11 109.3 . . ?
O1_11 C4_11 C3_11 106.7(17) . . ?
O1_11 C4_11 H4A_11 110.4 . . ?
C3_11 C4_11 H4A_11 110.4 . . ?
O1_11 C4_11 H4B_11 110.4 . . ?
C3_11 C4_11 H4B_11 110.4 . . ?
H4A_11 C4_11 H4B_11 108.6 . . ?
C1_12 O1_12 C4_12 109(3) . . ?
O1_12 C1_12 C2_12 109(3) . . ?
O1_12 C1_12 H1A_12 109.9 . . ?
C2_12 C1_12 H1A_12 109.9 . . ?
O1_12 C1_12 H1B_12 109.9 . . ?
C2_12 C1_12 H1B_12 109.9 . . ?
H1A_12 C1_12 H1B_12 108.3 . . ?
C1_12 C2_12 C3_12 110(4) . . ?
C1_12 C2_12 H2A_12 109.7 . . ?
C3_12 C2_12 H2A_12 109.7 . . ?
C1_12 C2_12 H2B_12 109.7 . . ?
C3_12 C2_12 H2B_12 109.7 . . ?
H2A_12 C2_12 H2B_12 108.2 . . ?
C4_12 C3_12 C2_12 101(4) . . ?
C4_12 C3_12 H3A_12 111.5 . . ?
C2_12 C3_12 H3A_12 111.5 . . ?
C4_12 C3_12 H3B_12 111.5 . . ?
C2_12 C3_12 H3B_12 111.5 . . ?
H3A_12 C3_12 H3B_12 109.3 . . ?
C3_12 C4_12 O1_12 99(4) . . ?
C3_12 C4_12 H4A_12 112.1 . . ?
O1_12 C4_12 H4A_12 112.1 . . ?
C3_12 C4_12 H4B_12 112.1 . . ?
O1_12 C4_12 H4B_12 112.1 . . ?
H4A_12 C4_12 H4B_12 109.7 . . ?

loop_
_geom_bond_atom_site_label_1
_geom_bond_atom_site_label_2
_geom_bond_distance
_geom_bond_site_symmetry_2
_geom_bond_publ_flag
B1_1 C1_5 1.589(5) . ?
B1_1 C2_2 1.600(5) . ?
B1_1 Se2_1 1.882(4) . ?
C1_2 C6_2 1.533(5) . ?
C1_2 C7_2 1.536(6) . ?
C1_2 C2_2 1.538(5) . ?
C1_2 C5_2 1.542(5) . ?
C2_2 N3_2 1.322(5) . ?
N3_2 C1_4 1.463(5) . ?
N3_2 C4_2 1.530(5) . ?
C4_2 C5_2 1.520(5) . ?
C4_2 C9_2 1.520(6) . ?
C4_2 C8_2 1.528(6) . ?
C5_2 H5A_2 0.9900 . ?
C5_2 H5B_2 0.9900 . ?
C6_2 H6A_2 0.9800 . ?
C6_2 H6B_2 0.9800 . ?
C6_2 H6C_2 0.9800 . ?
C7_2 H7A_2 0.9800 . ?
C7_2 H7B_2 0.9800 . ?
C7_2 H7C_2 0.9800 . ?
C8_2 H8A_2 0.9800 . ?
C8_2 H8B_2 0.9800 . ?
C8_2 H8C_2 0.9800 . ?
C9_2 H9A_2 0.9800 . ?
C9_2 H9B_2 0.9800 . ?
C9_2 H9C_2 0.9800 . ?
C1_3 C6_4 1.516(5) . ?
C1_3 C2_3 1.522(6) . ?
C1_3 C3_3 1.540(5) . ?
C1_3 H1_3 1.0000 . ?
C2_3 H2A_3 0.9800 . ?
C2_3 H2B_3 0.9800 . ?
C2_3 H2C_3 0.9800 . ?
C3_3 H3A_3 0.9800 . ?
C3_3 H3B_3 0.9800 . ?
C3_3 H3C_3 0.9800 . ?
C1_4 C6_4 1.403(5) . ?
C1_4 C2_4 1.409(5) . ?
C2_4 C3_4 1.392(5) . ?
C2_4 C1_6 1.527(5) . ?
C3_4 C4_4 1.391(6) . ?
C3_4 H3_4 0.9500 . ?
C4_4 C5_4 1.381(6) . ?
C4_4 H4_4 0.9500 . ?
C5_4 C6_4 1.399(5) . ?
C5_4 H5_4 0.9500 . ?
C1_5 C6_5 1.414(5) . ?
C1_5 C2_5 1.415(5) . ?
C2_5 C3_5 1.402(6) . ?
C2_5 C7_5 1.515(6) . ?
C3_5 C4_5 1.382(6) . ?
C3_5 H3_5 0.9500 . ?
C4_5 C5_5 1.390(6) . ?
C4_5 C8_5 1.516(5) . ?
C5_5 C6_5 1.395(5) . ?
C5_5 H5_5 0.9500 . ?
C6_5 C9_5 1.508(5) . ?
C7_5 H7A_5 0.9800 . ?
C7_5 H7B_5 0.9800 . ?
C7_5 H7C_5 0.9800 . ?
C8_5 H8A_5 0.9800 . ?
C8_5 H8B_5 0.9800 . ?
C8_5 H8C_5 0.9800 . ?
C9_5 H9A_5 0.9800 . ?
C9_5 H9B_5 0.9800 . ?
C9_5 H9C_5 0.9800 . ?
C1_6 C3_6 1.535(5) . ?
C1_6 C2_6 1.535(6) . ?
C1_6 H1_6 1.0000 . ?
C2_6 H2A_6 0.9800 . ?
C2_6 H2B_6 0.9800 . ?
C2_6 H2C_6 0.9800 . ?
C3_6 H3A_6 0.9800 . ?
C3_6 H3B_6 0.9800 . ?
C3_6 H3C_6 0.9800 . ?
O1_11 C4_11 1.35(3) . ?
O1_11 C1_11 1.459(15) . ?
C1_11 C2_11 1.550(19) . ?
C1_11 H1A_11 0.9900 . ?
C1_11 H1B_11 0.9900 . ?
C2_11 C3_11 1.54(3) . ?
C2_11 H2A_11 0.9900 . ?
C2_11 H2B_11 0.9900 . ?
C3_11 C4_11 1.51(3) . ?
C3_11 H3A_11 0.9900 . ?
C3_11 H3B_11 0.9900 . ?
C4_11 H4A_11 0.9900 . ?
C4_11 H4B_11 0.9900 . ?
O1_12 C1_12 1.35(4) . ?
O1_12 C4_12 1.66(8) . ?
C1_12 C2_12 1.41(5) . ?
C1_12 H1A_12 0.9900 . ?
C1_12 H1B_12 0.9900 . ?
C2_12 C3_12 1.56(9) . ?
C2_12 H2A_12 0.9900 . ?
C2_12 H2B_12 0.9900 . ?
C3_12 C4_12 1.52(7) . ?
C3_12 H3A_12 0.9900 . ?
C3_12 H3B_12 0.9900 . ?
C4_12 H4A_12 0.9900 . ?
C4_12 H4B_12 0.9900 . ?

loop_
_geom_torsion_atom_site_label_1
_geom_torsion_atom_site_label_2
_geom_torsion_atom_site_label_3
_geom_torsion_atom_site_label_4
_geom_torsion
_geom_torsion_site_symmetry_1
_geom_torsion_site_symmetry_2
_geom_torsion_site_symmetry_3
_geom_torsion_site_symmetry_4
_geom_torsion_publ_flag
C6_2 C1_2 C2_2 N3_2 -118.4(4) . . . . ?
C7_2 C1_2 C2_2 N3_2 119.1(3) . . . . ?
C5_2 C1_2 C2_2 N3_2 3.0(4) . . . . ?
C6_2 C1_2 C2_2 B1_1 56.0(5) . . . . ?
C7_2 C1_2 C2_2 B1_1 -66.5(4) . . . . ?
C5_2 C1_2 C2_2 B1_1 177.4(3) . . . . ?
C1_5 B1_1 C2_2 N3_2 -109.2(5) . . . . ?
Se2_1 B1_1 C2_2 N3_2 81.7(4) . . . . ?
C1_5 B1_1 C2_2 C1_2 77.6(5) . . . . ?
Se2_1 B1_1 C2_2 C1_2 -91.5(3) . . . . ?
C1_2 C2_2 N3_2 C1_4 -158.3(3) . . . . ?
B1_1 C2_2 N3_2 C1_4 27.8(6) . . . . ?
C1_2 C2_2 N3_2 C4_2 16.3(4) . . . . ?
B1_1 C2_2 N3_2 C4_2 -157.5(4) . . . . ?
C2_2 N3_2 C4_2 C5_2 -28.5(4) . . . . ?
C1_4 N3_2 C4_2 C5_2 146.4(3) . . . . ?
C2_2 N3_2 C4_2 C9_2 -149.9(3) . . . . ?
C1_4 N3_2 C4_2 C9_2 25.0(5) . . . . ?
C2_2 N3_2 C4_2 C8_2 87.8(4) . . . . ?
C1_4 N3_2 C4_2 C8_2 -97.3(4) . . . . ?
C9_2 C4_2 C5_2 C1_2 148.2(3) . . . . ?
C8_2 C4_2 C5_2 C1_2 -86.1(4) . . . . ?
N3_2 C4_2 C5_2 C1_2 28.3(4) . . . . ?
C6_2 C1_2 C5_2 C4_2 102.8(4) . . . . ?
C7_2 C1_2 C5_2 C4_2 -134.6(3) . . . . ?
C2_2 C1_2 C5_2 C4_2 -20.7(4) . . . . ?
C2_2 N3_2 C1_4 C6_4 -97.9(4) . . . . ?
C4_2 N3_2 C1_4 C6_4 87.9(4) . . . . ?
C2_2 N3_2 C1_4 C2_4 85.2(4) . . . . ?
C4_2 N3_2 C1_4 C2_4 -89.0(4) . . . . ?
C6_4 C1_4 C2_4 C3_4 1.2(5) . . . . ?
N3_2 C1_4 C2_4 C3_4 178.2(3) . . . . ?
C6_4 C1_4 C2_4 C1_6 -178.3(3) . . . . ?
N3_2 C1_4 C2_4 C1_6 -1.4(5) . . . . ?
C1_4 C2_4 C3_4 C4_4 -0.6(6) . . . . ?
C1_6 C2_4 C3_4 C4_4 178.9(3) . . . . ?
C2_4 C3_4 C4_4 C5_4 -1.1(6) . . . . ?
C3_4 C4_4 C5_4 C6_4 2.4(6) . . . . ?
C4_4 C5_4 C6_4 C1_4 -1.7(5) . . . . ?
C4_4 C5_4 C6_4 C1_3 178.6(4) . . . . ?
C2_4 C1_4 C6_4 C5_4 -0.1(5) . . . . ?
N3_2 C1_4 C6_4 C5_4 -176.8(3) . . . . ?
C2_4 C1_4 C6_4 C1_3 179.5(3) . . . . ?
N3_2 C1_4 C6_4 C1_3 2.8(5) . . . . ?
C2_3 C1_3 C6_4 C5_4 -55.2(5) . . . . ?
C3_3 C1_3 C6_4 C5_4 66.9(4) . . . . ?
C2_3 C1_3 C6_4 C1_4 125.2(4) . . . . ?
C3_3 C1_3 C6_4 C1_4 -112.7(4) . . . . ?
C2_2 B1_1 C1_5 C6_5 90.8(5) . . . . ?
Se2_1 B1_1 C1_5 C6_5 -101.9(4) . . . . ?
C2_2 B1_1 C1_5 C2_5 -95.0(5) . . . . ?
Se2_1 B1_1 C1_5 C2_5 72.3(4) . . . . ?
C6_5 C1_5 C2_5 C3_5 -7.5(5) . . . . ?
B1_1 C1_5 C2_5 C3_5 178.2(4) . . . . ?
C6_5 C1_5 C2_5 C7_5 169.2(3) . . . . ?
B1_1 C1_5 C2_5 C7_5 -5.1(6) . . . . ?
C1_5 C2_5 C3_5 C4_5 3.3(6) . . . . ?
C7_5 C2_5 C3_5 C4_5 -173.6(4) . . . . ?
C2_5 C3_5 C4_5 C5_5 1.8(7) . . . . ?
C2_5 C3_5 C4_5 C8_5 -177.9(5) . . . . ?
C3_5 C4_5 C5_5 C6_5 -2.5(7) . . . . ?
C8_5 C4_5 C5_5 C6_5 177.2(5) . . . . ?
C4_5 C5_5 C6_5 C1_5 -1.9(6) . . . . ?
C4_5 C5_5 C6_5 C9_5 174.2(4) . . . . ?
C2_5 C1_5 C6_5 C5_5 6.9(5) . . . . ?
B1_1 C1_5 C6_5 C5_5 -178.7(3) . . . . ?
C2_5 C1_5 C6_5 C9_5 -169.1(4) . . . . ?
B1_1 C1_5 C6_5 C9_5 5.3(5) . . . . ?
C3_4 C2_4 C1_6 C3_6 -50.8(5) . . . . ?
C1_4 C2_4 C1_6 C3_6 128.8(4) . . . . ?
C3_4 C2_4 C1_6 C2_6 72.4(4) . . . . ?
C1_4 C2_4 C1_6 C2_6 -108.1(4) . . . . ?
C4_11 O1_11 C1_11 C2_11 11.6(18) . . . . ?
O1_11 C1_11 C2_11 C3_11 14.2(16) . . . . ?
C1_11 C2_11 C3_11 C4_11 -31.7(14) . . . . ?
C1_11 O1_11 C4_11 C3_11 -33.6(19) . . . . ?
C2_11 C3_11 C4_11 O1_11 42.1(18) . . . . ?
C4_12 O1_12 C1_12 C2_12 8(5) . . . . ?
O1_12 C1_12 C2_12 C3_12 14(5) . . . . ?
C1_12 C2_12 C3_12 C4_12 -31(5) . . . . ?
C2_12 C3_12 C4_12 O1_12 32(4) . . . . ?
C1_12 O1_12 C4_12 C3_12 -27(5) . . . . ?
